data_2219962
loop_
_publ_author_name
'Ou-Yang, Miao'
'Huang, Xue-Ren'
'Zhang, Yun-Liang'
'Jiang, Yi-Min'

_publ_section_title
;Bis[2-(2-pyridylmethyleneamino)benzenesulfonato-\k^3^<i>N</i>,<i>N</i>',<i>O</i>]cadmium(II)
 dihydrate
;
_journal_coeditor_code PK2123
_journal_issue 11
_journal_name_full 'Acta Crystallographica Section E'
_journal_page_first m1461
_journal_paper_doi 10.1107/S1600536808034387
_journal_volume 64
_journal_year 2008
_chemical_formula_iupac '[Cd (C12 H9 N2 O3 S)2], 2H2 O'
_chemical_formula_moiety 'C24 H18 Cd1 N4 O6 S2, 2(H2 O)'
_chemical_formula_sum 'C24 H22 Cd N4 O8 S2'
_chemical_formula_weight 670.98
_chemical_name_systematic
;
Bis[2-(2-pyridylmethyleneamino)benzenesulfonato-
\k^3^<i>N</i>,<i>N</i>',<i>O</i>]cadmium(II) dihydrate
;
_space_group_IT_number 60
_symmetry_cell_setting orthorhombic
_symmetry_space_group_name_Hall '-P 2n 2ab'
_symmetry_space_group_name_H-M 'P b c n'
_atom_sites_solution_hydrogens geom
_atom_sites_solution_primary direct
_atom_sites_solution_secondary difmap
_audit_creation_method SHELXL-97
_cell_angle_alpha 90.00
_cell_angle_beta 90.00
_cell_angle_gamma 90.00
_cell_formula_units_Z 4
_cell_length_a 20.255(4)
_cell_length_b 7.8924(17)
_cell_length_c 16.475(3)
_cell_measurement_reflns_used 2541
_cell_measurement_temperature 291(2)
_cell_measurement_theta_max 23.24
_cell_measurement_theta_min 2.47
_cell_volume 2633.7(9)
_computing_cell_refinement 'SMART (Bruker, 2004)'
_computing_data_collection 'SMART (Bruker, 2004)'
_computing_data_reduction 'SAINT (Bruker, 2004)'
_computing_molecular_graphics 'SHELXTL (Sheldrick, 2008)'
_computing_publication_material 'SHELXTL (Sheldrick, 2008)'
_computing_structure_refinement 'SHELXL97 (Sheldrick, 2008)'
_computing_structure_solution 'SHELXS97 (Sheldrick, 2008)'
_diffrn_ambient_temperature 291(2)
_diffrn_measured_fraction_theta_full 0.999
_diffrn_measured_fraction_theta_max 0.999
_diffrn_measurement_device_type 'Bruker SMART CCD area-detector'
_diffrn_measurement_method '\f and \w'
_diffrn_radiation_monochromator graphite
_diffrn_radiation_source 'fine-focus sealed tube'
_diffrn_radiation_type MoK\a
_diffrn_radiation_wavelength 0.71073
_diffrn_reflns_av_R_equivalents 0.0753
_diffrn_reflns_av_sigmaI/netI 0.0445
_diffrn_reflns_limit_h_max 24
_diffrn_reflns_limit_h_min -24
_diffrn_reflns_limit_k_max 9
_diffrn_reflns_limit_k_min -9
_diffrn_reflns_limit_l_max 19
_diffrn_reflns_limit_l_min -19
_diffrn_reflns_number 18106
_diffrn_reflns_theta_full 25.49
_diffrn_reflns_theta_max 25.49
_diffrn_reflns_theta_min 2.47
_diffrn_standards_number 0
_exptl_absorpt_coefficient_mu 1.044
_exptl_absorpt_correction_T_max 0.9497
_exptl_absorpt_correction_T_min 0.7976
_exptl_absorpt_correction_type multi-scan
_exptl_absorpt_process_details '(SADABS; Sheldrick, 1996)'
_exptl_crystal_colour colourless
_exptl_crystal_density_diffrn 1.692
_exptl_crystal_density_method 'not measured'
_exptl_crystal_description block
_exptl_crystal_F_000 1352
_exptl_crystal_size_max 0.23
_exptl_crystal_size_mid 0.08
_exptl_crystal_size_min 0.05
_refine_diff_density_max 0.330
_refine_diff_density_min -0.330
_refine_ls_extinction_method none
_refine_ls_goodness_of_fit_ref 1.036
_refine_ls_hydrogen_treatment constr
_refine_ls_matrix_type full
_refine_ls_number_parameters 177
_refine_ls_number_reflns 2443
_refine_ls_number_restraints 0
_refine_ls_restrained_S_all 1.036
_refine_ls_R_factor_all 0.0655
_refine_ls_R_factor_gt 0.0341
_refine_ls_shift/su_max 0.001
_refine_ls_shift/su_mean 0.000
_refine_ls_structure_factor_coef Fsqd
_refine_ls_weighting_details 'calc w=1/[\s^2^(Fo^2^)+(0.0212P)^2^+3.1957P] where P=(Fo^2^+2Fc^2^)/3'
_refine_ls_weighting_scheme calc
_refine_ls_wR_factor_gt 0.0648
_refine_ls_wR_factor_ref 0.0754
_reflns_number_gt 1672
_reflns_number_total 2443
_reflns_threshold_expression I>2\s(I)
_cod_data_source_file pk2123.cif
_cod_data_source_block I
_cod_depositor_comments
;
The following automatic conversions were performed:
'_symmetry_cell_setting' value 'Orthorhombic' changed to 'orthorhombic'
according to '/home/saulius/struct/CIF-dictionaries/cif_core.dic'
dictionary named 'cif_core.dic' version 2.4.1 from 2010-06-29.

Automatic conversion script
Id: cif_fix_enum 1527 2010-12-29 10:47:43Z saulius 

The following automatic conversions were performed:

'_symmetry_cell_setting' value 'Orthorhombic' changed to
'orthorhombic' according to
/home/saulius/struct/CIF-dictionaries/cif_core.dic dictionary named
'cif_core.dic' version 2.4.1 from 2010-06-29.

Automatic conversion script
Id: cif_fix_values 1715 2011-07-08 13:25:40Z adriana 
;
_cod_original_formula_sum 'C24 H22 Cd1 N4 O8 S2'
_cod_database_code 2219962
_cod_database_fobs_code 2219962

loop_
_symmetry_equiv_pos_as_xyz
'x, y, z'
'-x+1/2, -y+1/2, z+1/2'
'-x, y, -z+1/2'
'x+1/2, -y+1/2, -z'
'-x, -y, -z'
'x-1/2, y-1/2, -z-1/2'
'x, -y, z-1/2'
'-x-1/2, y-1/2, z'

loop_
_atom_site_type_symbol
_atom_site_label
_atom_site_fract_x
_atom_site_fract_y
_atom_site_fract_z
_atom_site_U_iso_or_equiv
_atom_site_adp_type
_atom_site_calc_flag
_atom_site_refinement_flags
_atom_site_occupancy
Cd Cd1 0.5000 0.68040(5) 0.7500 0.03074(13) Uani d S 1
S S2 0.62752(5) 0.83468(15) 0.66388(6) 0.0372(3) Uani d . 1
N N1 0.59409(15) 0.7358(4) 0.83494(18) 0.0302(7) Uani d . 1
C C12 0.60345(19) 0.6263(5) 0.8904(2) 0.0382(10) Uani d . 1
H H12 0.6393 0.6381 0.9253 0.046 Uiso calc R 1
N N3 0.50869(16) 0.4691(4) 0.84673(18) 0.0373(8) Uani d . 1
O O1 0.64757(15) 0.6598(4) 0.67446(17) 0.0523(8) Uani d . 1
O O2 0.55529(12) 0.8506(4) 0.66248(15) 0.0413(7) Uani d . 1
O O3 0.65696(14) 0.9203(4) 0.59556(16) 0.0509(8) Uani d . 1
O O4 0.69916(18) 0.4179(6) 0.5615(2) 0.1121(17) Uani d . 1
H H1W 0.6840 0.4904 0.5948 0.168 Uiso d R 1
H H2W 0.7324 0.3778 0.5833 0.168 Uiso d R 1
C C1 0.65210(16) 0.9451(5) 0.7530(3) 0.0342(9) Uani d . 1
C C2 0.63521(18) 0.8827(5) 0.8292(2) 0.0319(9) Uani d . 1
C C3 0.6563(2) 0.9697(6) 0.8973(3) 0.0455(11) Uani d . 1
H H3 0.6462 0.9281 0.9486 0.055 Uiso calc R 1
C C4 0.6920(2) 1.1170(6) 0.8899(3) 0.0552(13) Uani d . 1
H H4 0.7057 1.1748 0.9361 0.066 Uiso calc R 1
C C5 0.7074(2) 1.1785(6) 0.8147(3) 0.0561(13) Uani d . 1
H H5 0.7310 1.2790 0.8099 0.067 Uiso calc R 1
C C6 0.6880(2) 1.0922(5) 0.7457(3) 0.0481(11) Uani d . 1
H H6 0.6992 1.1333 0.6947 0.058 Uiso calc R 1
C C7 0.55885(19) 0.4823(5) 0.9002(2) 0.0334(9) Uani d . 1
C C8 0.5667(2) 0.3684(5) 0.9628(2) 0.0445(11) Uani d . 1
H H8 0.6020 0.3780 0.9985 0.053 Uiso calc R 1
C C9 0.5212(2) 0.2402(6) 0.9716(3) 0.0520(13) Uani d . 1
H H9 0.5253 0.1625 1.0138 0.062 Uiso calc R 1
C C10 0.4700(2) 0.2279(5) 0.9178(3) 0.0491(12) Uani d . 1
H H10 0.4387 0.1424 0.9232 0.059 Uiso calc R 1
C C11 0.4654(2) 0.3423(6) 0.8565(3) 0.0465(11) Uani d . 1
H H11 0.4308 0.3322 0.8197 0.056 Uiso calc R 1

loop_
_atom_site_aniso_label
_atom_site_aniso_U_11
_atom_site_aniso_U_22
_atom_site_aniso_U_33
_atom_site_aniso_U_12
_atom_site_aniso_U_13
_atom_site_aniso_U_23
Cd1 0.0291(2) 0.0362(2) 0.0269(2) 0.000 -0.00588(19) 0.000
S2 0.0355(6) 0.0497(7) 0.0265(5) -0.0025(6) -0.0008(4) 0.0002(5)
N1 0.0246(16) 0.0403(19) 0.0257(17) -0.0062(15) -0.0016(14) 0.0016(16)
C12 0.032(2) 0.055(3) 0.027(2) 0.000(2) -0.0072(18) -0.001(2)
N3 0.043(2) 0.0398(19) 0.0289(17) -0.0012(18) -0.0090(17) 0.0029(15)
O1 0.065(2) 0.047(2) 0.0442(18) 0.0116(16) -0.0022(15) -0.0107(15)
O2 0.0329(15) 0.059(2) 0.0322(15) -0.0061(14) -0.0076(12) 0.0112(14)
O3 0.0464(18) 0.077(2) 0.0296(16) -0.0113(17) 0.0048(14) 0.0037(16)
O4 0.066(2) 0.168(4) 0.102(3) 0.043(3) -0.025(2) -0.068(3)
C1 0.0245(18) 0.044(2) 0.034(2) 0.0008(16) -0.004(2) -0.004(2)
C2 0.024(2) 0.037(2) 0.034(2) 0.0001(18) -0.0021(18) -0.0005(19)
C3 0.042(3) 0.062(3) 0.032(2) -0.007(2) 0.001(2) -0.004(2)
C4 0.053(3) 0.070(3) 0.043(3) -0.020(3) -0.002(2) -0.019(2)
C5 0.048(3) 0.058(3) 0.062(3) -0.026(3) 0.002(2) -0.011(3)
C6 0.042(2) 0.057(3) 0.045(3) -0.012(2) 0.001(2) 0.000(3)
C7 0.035(2) 0.036(2) 0.029(2) -0.0003(19) -0.0025(18) -0.0014(18)
C8 0.052(3) 0.047(3) 0.035(2) 0.006(2) -0.011(2) 0.005(2)
C9 0.081(4) 0.037(3) 0.038(3) 0.002(2) -0.007(2) 0.010(2)
C10 0.071(3) 0.036(3) 0.040(3) -0.013(2) -0.005(2) 0.001(2)
C11 0.055(3) 0.045(3) 0.039(3) -0.013(2) -0.010(2) 0.004(2)

loop_
_atom_type_symbol
_atom_type_description
_atom_type_scat_dispersion_real
_atom_type_scat_dispersion_imag
_atom_type_scat_source
C C 0.0033 0.0016 'International Tables Vol C Tables 4.2.6.8 and 6.1.1.4'
H H 0.0000 0.0000 'International Tables Vol C Tables 4.2.6.8 and 6.1.1.4'
N N 0.0061 0.0033 'International Tables Vol C Tables 4.2.6.8 and 6.1.1.4'
O O 0.0106 0.0060 'International Tables Vol C Tables 4.2.6.8 and 6.1.1.4'
S S 0.1246 0.1234 'International Tables Vol C Tables 4.2.6.8 and 6.1.1.4'
Cd Cd -0.8075 1.2024 'International Tables Vol C Tables 4.2.6.8 and 6.1.1.4'

loop_
_geom_angle_atom_site_label_1
_geom_angle_atom_site_label_2
_geom_angle_atom_site_label_3
_geom_angle_site_symmetry_1
_geom_angle_site_symmetry_3
_geom_angle
O2 Cd1 O2 3_656 . 107.31(15)
O2 Cd1 N3 3_656 3_656 145.88(11)
O2 Cd1 N3 . 3_656 91.52(11)
O2 Cd1 N3 3_656 . 91.52(11)
O2 Cd1 N3 . . 145.88(11)
N3 Cd1 N3 3_656 . 87.74(16)
O2 Cd1 N1 3_656 3_656 82.58(10)
O2 Cd1 N1 . 3_656 85.04(10)
N3 Cd1 N1 3_656 3_656 70.73(11)
N3 Cd1 N1 . 3_656 126.32(11)
O2 Cd1 N1 3_656 . 85.04(10)
O2 Cd1 N1 . . 82.58(10)
N3 Cd1 N1 3_656 . 126.32(11)
N3 Cd1 N1 . . 70.73(11)
N1 Cd1 N1 3_656 . 159.04(16)
O3 S2 O1 . . 115.11(19)
O3 S2 O2 . . 111.07(17)
O1 S2 O2 . . 111.26(18)
O3 S2 C1 . . 107.40(18)
O1 S2 C1 . . 106.80(18)
O2 S2 C1 . . 104.47(17)
C12 N1 C2 . . 120.8(3)
C12 N1 Cd1 . . 114.4(3)
C2 N1 Cd1 . . 124.8(2)
N1 C12 C7 . . 121.1(4)
N1 C12 H12 . . 119.5
C7 C12 H12 . . 119.5
C11 N3 C7 . . 118.2(3)
C11 N3 Cd1 . . 124.8(3)
C7 N3 Cd1 . . 116.9(3)
S2 O2 Cd1 . . 115.56(15)
H1W O4 H2W . . 105.8
C6 C1 C2 . . 120.5(4)
C6 C1 S2 . . 119.3(4)
C2 C1 S2 . . 120.2(3)
C3 C2 C1 . . 118.7(4)
C3 C2 N1 . . 121.9(4)
C1 C2 N1 . . 119.3(3)
C4 C3 C2 . . 120.7(4)
C4 C3 H3 . . 119.6
C2 C3 H3 . . 119.6
C5 C4 C3 . . 120.0(4)
C5 C4 H4 . . 120.0
C3 C4 H4 . . 120.0
C4 C5 C6 . . 120.4(4)
C4 C5 H5 . . 119.8
C6 C5 H5 . . 119.8
C1 C6 C5 . . 119.6(5)
C1 C6 H6 . . 120.2
C5 C6 H6 . . 120.2
N3 C7 C8 . . 121.7(4)
N3 C7 C12 . . 117.0(4)
C8 C7 C12 . . 121.3(4)
C9 C8 C7 . . 118.8(4)
C9 C8 H8 . . 120.6
C7 C8 H8 . . 120.6
C10 C9 C8 . . 119.4(4)
C10 C9 H9 . . 120.3
C8 C9 H9 . . 120.3
C11 C10 C9 . . 119.2(4)
C11 C10 H10 . . 120.4
C9 C10 H10 . . 120.4
N3 C11 C10 . . 122.7(4)
N3 C11 H11 . . 118.6
C10 C11 H11 . . 118.6

loop_
_geom_bond_atom_site_label_1
_geom_bond_atom_site_label_2
_geom_bond_site_symmetry_2
_geom_bond_distance
Cd1 O2 3_656 2.267(3)
Cd1 O2 . 2.267(3)
Cd1 N3 3_656 2.313(3)
Cd1 N3 . 2.313(3)
Cd1 N1 3_656 2.405(3)
Cd1 N1 . 2.405(3)
S2 O3 . 1.442(3)
S2 O1 . 1.449(3)
S2 O2 . 1.469(3)
S2 C1 . 1.779(4)
N1 C12 . 1.272(5)
N1 C2 . 1.431(5)
C12 C7 . 1.461(5)
C12 H12 . 0.9300
N3 C11 . 1.340(5)
N3 C7 . 1.349(5)
O4 H1W . 0.8502
O4 H2W . 0.8263
C1 C6 . 1.375(5)
C1 C2 . 1.390(5)
C2 C3 . 1.383(5)
C3 C4 . 1.374(6)
C3 H3 . 0.9300
C4 C5 . 1.367(6)
C4 H4 . 0.9300
C5 C6 . 1.381(6)
C5 H5 . 0.9300
C6 H6 . 0.9300
C7 C8 . 1.377(5)
C8 C9 . 1.376(6)
C8 H8 . 0.9300
C9 C10 . 1.368(6)
C9 H9 . 0.9300
C10 C11 . 1.359(6)
C10 H10 . 0.9300
C11 H11 . 0.9300

loop_
_geom_hbond_atom_site_label_D
_geom_hbond_atom_site_label_H
_geom_hbond_atom_site_label_A
_geom_hbond_site_symmetry_A
_geom_hbond_distance_DH
_geom_hbond_distance_HA
_geom_hbond_distance_DA
_geom_hbond_angle_DHA
O4 H2W O3 8_755 0.83 2.27 2.968(5) 141.8
O4 H1W O1 . 0.85 2.01 2.863(5) 179.3

loop_
_geom_torsion_atom_site_label_1
_geom_torsion_atom_site_label_2
_geom_torsion_atom_site_label_3
_geom_torsion_atom_site_label_4
_geom_torsion_site_symmetry_1
_geom_torsion
O2 Cd1 N1 C12 3_656 93.5(3)
O2 Cd1 N1 C12 . -158.3(3)
N3 Cd1 N1 C12 3_656 -71.9(3)
N3 Cd1 N1 C12 . 0.1(3)
N1 Cd1 N1 C12 3_656 147.4(3)
O2 Cd1 N1 C2 3_656 -82.9(3)
O2 Cd1 N1 C2 . 25.3(3)
N3 Cd1 N1 C2 3_656 111.7(3)
N3 Cd1 N1 C2 . -176.3(3)
N1 Cd1 N1 C2 3_656 -29.0(3)
C2 N1 C12 C7 . 175.6(3)
Cd1 N1 C12 C7 . -0.9(5)
O2 Cd1 N3 C11 3_656 91.9(3)
O2 Cd1 N3 C11 . -143.3(3)
N3 Cd1 N3 C11 3_656 -53.9(3)
N1 Cd1 N3 C11 3_656 10.0(4)
N1 Cd1 N3 C11 . 176.1(3)
O2 Cd1 N3 C7 3_656 -83.5(3)
O2 Cd1 N3 C7 . 41.3(4)
N3 Cd1 N3 C7 3_656 130.7(3)
N1 Cd1 N3 C7 3_656 -165.4(2)
N1 Cd1 N3 C7 . 0.7(3)
O3 S2 O2 Cd1 . 168.04(16)
O1 S2 O2 Cd1 . 38.4(2)
C1 S2 O2 Cd1 . -76.5(2)
O2 Cd1 O2 S2 3_656 118.00(19)
N3 Cd1 O2 S2 3_656 -90.86(18)
N3 Cd1 O2 S2 . -2.6(3)
N1 Cd1 O2 S2 3_656 -161.36(19)
N1 Cd1 O2 S2 . 35.59(17)
O3 S2 C1 C6 . 4.9(4)
O1 S2 C1 C6 . 128.9(3)
O2 S2 C1 C6 . -113.1(3)
O3 S2 C1 C2 . -174.9(3)
O1 S2 C1 C2 . -50.9(3)
O2 S2 C1 C2 . 67.1(3)
C6 C1 C2 C3 . -1.2(6)
S2 C1 C2 C3 . 178.6(3)
C6 C1 C2 N1 . 175.8(3)
S2 C1 C2 N1 . -4.3(5)
C12 N1 C2 C3 . -39.6(5)
Cd1 N1 C2 C3 . 136.5(3)
C12 N1 C2 C1 . 143.4(4)
Cd1 N1 C2 C1 . -40.4(4)
C1 C2 C3 C4 . 1.4(6)
N1 C2 C3 C4 . -175.5(4)
C2 C3 C4 C5 . -0.4(7)
C3 C4 C5 C6 . -0.9(7)
C2 C1 C6 C5 . -0.1(6)
S2 C1 C6 C5 . -179.9(3)
C4 C5 C6 C1 . 1.1(7)
C11 N3 C7 C8 . 0.9(6)
Cd1 N3 C7 C8 . 176.6(3)
C11 N3 C7 C12 . -177.2(4)
Cd1 N3 C7 C12 . -1.4(4)
N1 C12 C7 N3 . 1.6(6)
N1 C12 C7 C8 . -176.5(4)
N3 C7 C8 C9 . -1.3(6)
C12 C7 C8 C9 . 176.7(4)
C7 C8 C9 C10 . 0.6(7)
C8 C9 C10 C11 . 0.4(7)
C7 N3 C11 C10 . 0.2(6)
Cd1 N3 C11 C10 . -175.2(3)
C9 C10 C11 N3 . -0.9(7)
